data_7017441
loop_
_publ_author_name
'Taouss, Christina'
'Jones, Peter G.'

_publ_section_title
;
 Halogenation of (phosphine chalcogenide)gold(i) halides; some unexpected
 products.
;
_journal_issue 44
_journal_name_full 'Dalton transactions (Cambridge, England : 2003)'
_journal_page_first 11687
_journal_page_last 11689
_journal_paper_doi 10.1039/c1dt11476j
_journal_volume 40
_journal_year 2011
_chemical_formula_sum 'C18 H15 Au Br5 P S'
_chemical_formula_weight 890.85
_chemical_name_systematic
;
?
;
_space_group_IT_number 14
_symmetry_cell_setting monoclinic
_symmetry_space_group_name_Hall '-P 2yn'
_symmetry_space_group_name_H-M 'P 1 21/n 1'
_atom_sites_solution_hydrogens geom
_atom_sites_solution_primary direct
_atom_sites_solution_secondary difmap
_audit_creation_method SHELXL-97
_cell_angle_alpha 90.00
_cell_angle_beta 114.913(5)
_cell_angle_gamma 90.00
_cell_formula_units_Z 4
_cell_length_a 13.7340(4)
_cell_length_b 12.2533(2)
_cell_length_c 14.9748(4)
_cell_measurement_reflns_used 20065
_cell_measurement_temperature 100(2)
_cell_measurement_theta_max 30.7931
_cell_measurement_theta_min 2.2322
_cell_volume 2285.57(13)
_computing_cell_refinement
;
CrysAlisPro, Oxford Diffraction Ltd.,
Version 1.171.33.41 (release 06-05-2009 CrysAlis171 .NET)
(compiled May 6 2009,17:20:42)
;
_computing_data_collection
;
CrysAlisPro, Oxford Diffraction Ltd.,
Version 1.171.33.41 (release 06-05-2009 CrysAlis171 .NET)
(compiled May 6 2009,17:20:42)
;
_computing_data_reduction
;
CrysAlisPro, Oxford Diffraction Ltd.,
Version 1.171.33.41 (release 06-05-2009 CrysAlis171 .NET)
(compiled May 6 2009,17:20:42)
;
_computing_molecular_graphics 'Bruker XP'
_computing_publication_material SHELXL-97
_computing_structure_refinement 'SHELXL-97 (Sheldrick, 1997)'
_computing_structure_solution 'SHELXS-97 (Sheldrick, 1990)'
_diffrn_ambient_temperature 100(2)
_diffrn_detector_area_resol_mean 16.1419
_diffrn_measured_fraction_theta_full 0.999
_diffrn_measured_fraction_theta_max 0.999
_diffrn_measurement_device_type 'Xcalibur, Eos'
_diffrn_measurement_method '\w scans'
_diffrn_radiation_monochromator graphite
_diffrn_radiation_source 'fine-focus sealed tube'
_diffrn_radiation_type MoK\a
_diffrn_radiation_wavelength 0.71073
_diffrn_reflns_av_R_equivalents 0.0451
_diffrn_reflns_av_sigmaI/netI 0.0379
_diffrn_reflns_limit_h_max 17
_diffrn_reflns_limit_h_min -17
_diffrn_reflns_limit_k_max 15
_diffrn_reflns_limit_k_min -15
_diffrn_reflns_limit_l_max 18
_diffrn_reflns_limit_l_min -18
_diffrn_reflns_number 58880
_diffrn_reflns_theta_full 26.37
_diffrn_reflns_theta_max 26.37
_diffrn_reflns_theta_min 2.24
_exptl_absorpt_coefficient_mu 15.341
_exptl_absorpt_correction_T_max 1.00000
_exptl_absorpt_correction_T_min 0.57093
_exptl_absorpt_correction_type multi-scan
_exptl_absorpt_process_details
;
CrysAlisPro, Oxford Diffraction Ltd.,
Version 1.171.33.41 (release 06-05-2009 CrysAlis171 .NET)
(compiled May 6 2009,17:20:42)
;
_exptl_crystal_colour red
_exptl_crystal_density_diffrn 2.589
_exptl_crystal_density_method 'not measured'
_exptl_crystal_description plate
_exptl_crystal_F_000 1632
_exptl_crystal_size_max 0.15
_exptl_crystal_size_mid 0.10
_exptl_crystal_size_min 0.10
_refine_diff_density_max 1.915
_refine_diff_density_min -1.283
_refine_diff_density_rms 0.127
_refine_ls_extinction_method none
_refine_ls_goodness_of_fit_ref 0.909
_refine_ls_hydrogen_treatment riding
_refine_ls_matrix_type full
_refine_ls_number_parameters 235
_refine_ls_number_reflns 4661
_refine_ls_number_restraints 0
_refine_ls_restrained_S_all 0.909
_refine_ls_R_factor_all 0.0346
_refine_ls_R_factor_gt 0.0221
_refine_ls_shift/su_max 0.002
_refine_ls_shift/su_mean 0.000
_refine_ls_structure_factor_coef Fsqd
_refine_ls_weighting_details 'calc w=1/[\s^2^(Fo^2^)+(0.0236P)^2^+0.0000P] where P=(Fo^2^+2Fc^2^)/3'
_refine_ls_weighting_scheme calc
_refine_ls_wR_factor_gt 0.0450
_refine_ls_wR_factor_ref 0.0462
_reflns_number_gt 3518
_reflns_number_total 4661
_reflns_threshold_expression >2sigma(I)
_cod_data_source_file c1dt11476j.txt
_cod_data_source_block fareast
_cod_original_cell_volume 2285.56(10)
_cod_original_sg_symbol_H-M 'P 21/n'
_cod_database_code 7017441

loop_
_symmetry_equiv_pos_as_xyz
'x, y, z'
'-x+1/2, y+1/2, -z+1/2'
'-x, -y, -z'
'x-1/2, -y-1/2, z-1/2'

loop_
_atom_site_label
_atom_site_type_symbol
_atom_site_fract_x
_atom_site_fract_y
_atom_site_fract_z
_atom_site_U_iso_or_equiv
_atom_site_adp_type
_atom_site_occupancy
_atom_site_symmetry_multiplicity
_atom_site_calc_flag
_atom_site_refinement_flags
Au Au 0.714428(14) 0.692281(15) 0.539367(13) 0.01464(5) Uani 1 1 d .
Br1 Br 0.45863(4) 0.02879(4) 0.22173(4) 0.02614(13) Uani 1 1 d .
Br2 Br 0.71760(4) 0.54513(4) 0.64920(3) 0.02444(12) Uani 1 1 d .
Br3 Br 0.69529(5) 0.56106(4) 0.41146(4) 0.03169(14) Uani 1 1 d .
Br4 Br 0.71397(4) 0.83810(4) 0.43009(3) 0.01923(11) Uani 1 1 d .
Br5 Br 0.73457(4) 0.82514(4) 0.66583(3) 0.02421(12) Uani 1 1 d .
P P 0.64242(10) 0.21694(10) 0.33723(9) 0.0162(3) Uani 1 1 d .
S S 0.63058(10) 0.06490(10) 0.27086(9) 0.0217(3) Uani 1 1 d .
C11 C 0.6062(3) 0.2078(4) 0.4387(3) 0.0147(10) Uani 1 1 d .
C12 C 0.6114(3) 0.1076(4) 0.4847(3) 0.0184(11) Uani 1 1 d .
H12 H 0.6288 0.0428 0.4597 0.022 Uiso 1 1 calc R
C13 C 0.5906(3) 0.1044(4) 0.5674(3) 0.0204(11) Uani 1 1 d .
H13 H 0.5933 0.0367 0.5992 0.024 Uiso 1 1 calc R
C14 C 0.5659(3) 0.1990(4) 0.6043(3) 0.0191(10) Uani 1 1 d .
H14 H 0.5526 0.1958 0.6616 0.023 Uiso 1 1 calc R
C15 C 0.5605(3) 0.2976(4) 0.5584(3) 0.0191(10) Uani 1 1 d .
H15 H 0.5428 0.3619 0.5838 0.023 Uiso 1 1 calc R
C16 C 0.5807(3) 0.3037(4) 0.4754(3) 0.0194(10) Uani 1 1 d .
H16 H 0.5773 0.3717 0.4439 0.023 Uiso 1 1 calc R
C21 C 0.5621(3) 0.3171(4) 0.2510(3) 0.0161(10) Uani 1 1 d .
C22 C 0.4537(3) 0.3311(4) 0.2342(3) 0.0185(11) Uani 1 1 d .
H22 H 0.4230 0.2875 0.2682 0.022 Uiso 1 1 calc R
C23 C 0.3929(4) 0.4094(4) 0.1674(3) 0.0268(12) Uani 1 1 d .
H23 H 0.3203 0.4210 0.1563 0.032 Uiso 1 1 calc R
C24 C 0.4376(4) 0.4709(4) 0.1167(3) 0.0267(12) Uani 1 1 d .
H24 H 0.3950 0.5241 0.0707 0.032 Uiso 1 1 calc R
C25 C 0.5432(4) 0.4560(4) 0.1320(3) 0.0246(12) Uani 1 1 d .
H25 H 0.5726 0.4982 0.0960 0.030 Uiso 1 1 calc R
C26 C 0.6059(4) 0.3799(4) 0.1994(3) 0.0179(10) Uani 1 1 d .
H26 H 0.6788 0.3703 0.2106 0.021 Uiso 1 1 calc R
C31 C 0.7818(4) 0.2457(4) 0.3768(3) 0.0183(11) Uani 1 1 d .
C32 C 0.8401(4) 0.2926(4) 0.4692(3) 0.0247(12) Uani 1 1 d .
H32 H 0.8065 0.3062 0.5121 0.030 Uiso 1 1 calc R
C33 C 0.9476(4) 0.3190(5) 0.4980(4) 0.0355(14) Uani 1 1 d .
H33 H 0.9878 0.3517 0.5604 0.043 Uiso 1 1 calc R
C34 C 0.9956(4) 0.2973(4) 0.4351(4) 0.0343(13) Uani 1 1 d .
H34 H 1.0692 0.3147 0.4549 0.041 Uiso 1 1 calc R
C35 C 0.9385(4) 0.2510(4) 0.3445(4) 0.0291(13) Uani 1 1 d .
H35 H 0.9732 0.2364 0.3027 0.035 Uiso 1 1 calc R
C36 C 0.8312(4) 0.2254(4) 0.3130(4) 0.0240(12) Uani 1 1 d .
H36 H 0.7916 0.1946 0.2497 0.029 Uiso 1 1 calc R

loop_
_atom_site_aniso_label
_atom_site_aniso_U_11
_atom_site_aniso_U_22
_atom_site_aniso_U_33
_atom_site_aniso_U_23
_atom_site_aniso_U_13
_atom_site_aniso_U_12
Au 0.01490(9) 0.01406(10) 0.01730(9) 0.00083(8) 0.00905(7) -0.00028(8)
Br1 0.0309(3) 0.0243(3) 0.0266(3) -0.0010(2) 0.0153(2) -0.0036(2)
Br2 0.0324(3) 0.0198(3) 0.0234(3) 0.0051(2) 0.0141(2) 0.0000(2)
Br3 0.0592(4) 0.0172(3) 0.0319(3) -0.0041(2) 0.0322(3) -0.0056(3)
Br4 0.0245(3) 0.0161(3) 0.0214(3) 0.00226(19) 0.0139(2) -0.0007(2)
Br5 0.0353(3) 0.0189(3) 0.0195(3) -0.0038(2) 0.0126(2) -0.0036(2)
P 0.0185(6) 0.0168(7) 0.0170(6) 0.0019(5) 0.0111(5) 0.0012(5)
S 0.0295(7) 0.0161(7) 0.0237(7) -0.0005(5) 0.0154(6) 0.0023(5)
C11 0.013(2) 0.016(3) 0.016(2) 0.001(2) 0.0075(19) 0.000(2)
C12 0.017(2) 0.021(3) 0.019(2) 0.001(2) 0.009(2) -0.002(2)
C13 0.016(2) 0.027(3) 0.018(2) 0.007(2) 0.006(2) -0.003(2)
C14 0.015(2) 0.028(3) 0.014(2) -0.001(2) 0.0067(19) -0.004(2)
C15 0.021(2) 0.020(3) 0.019(2) -0.004(2) 0.011(2) -0.001(2)
C16 0.020(3) 0.017(3) 0.022(2) 0.001(2) 0.010(2) -0.004(2)
C21 0.021(2) 0.017(3) 0.014(2) 0.001(2) 0.010(2) 0.003(2)
C22 0.019(3) 0.021(3) 0.014(2) -0.001(2) 0.006(2) 0.000(2)
C23 0.019(3) 0.037(3) 0.020(3) -0.003(2) 0.004(2) 0.007(2)
C24 0.036(3) 0.026(3) 0.016(3) 0.011(2) 0.010(2) 0.011(3)
C25 0.035(3) 0.025(3) 0.019(3) 0.007(2) 0.016(2) 0.005(2)
C26 0.017(2) 0.021(3) 0.018(2) -0.001(2) 0.009(2) 0.003(2)
C31 0.019(3) 0.018(3) 0.020(3) 0.009(2) 0.010(2) 0.005(2)
C32 0.019(3) 0.038(3) 0.017(3) 0.007(2) 0.008(2) 0.004(2)
C33 0.023(3) 0.053(4) 0.026(3) -0.004(3) 0.007(2) -0.003(3)
C34 0.015(3) 0.054(4) 0.034(3) 0.010(3) 0.010(2) 0.001(3)
C35 0.028(3) 0.035(3) 0.037(3) 0.005(3) 0.027(3) 0.006(3)
C36 0.028(3) 0.025(3) 0.024(3) 0.002(2) 0.015(2) 0.003(2)

loop_
_atom_type_symbol
_atom_type_description
_atom_type_scat_dispersion_real
_atom_type_scat_dispersion_imag
_atom_type_scat_source
C C 0.0033 0.0016 'International Tables Vol C Tables 4.2.6.8 and 6.1.1.4'
H H 0.0000 0.0000 'International Tables Vol C Tables 4.2.6.8 and 6.1.1.4'
P P 0.1023 0.0942 'International Tables Vol C Tables 4.2.6.8 and 6.1.1.4'
Br Br -0.2901 2.4595 'International Tables Vol C Tables 4.2.6.8 and 6.1.1.4'
Au Au -2.0133 8.8022 'International Tables Vol C Tables 4.2.6.8 and 6.1.1.4'
S S 0.1246 0.1234 'International Tables Vol C Tables 4.2.6.8 and 6.1.1.4'

loop_
_geom_angle_atom_site_label_1
_geom_angle_atom_site_label_2
_geom_angle_atom_site_label_3
_geom_angle
Br4 Au Br5 89.962(17)
Br4 Au Br2 179.111(18)
Br5 Au Br2 90.341(17)
Br4 Au Br3 89.254(17)
Br5 Au Br3 179.157(19)
Br2 Au Br3 90.438(18)
C31 P C21 110.7(2)
C31 P C11 111.9(2)
C21 P C11 110.4(2)
C31 P S 101.08(16)
C21 P S 111.63(15)
C11 P S 110.78(15)
P S Br1 101.31(6)
C12 C11 C16 120.9(4)
C12 C11 P 119.9(3)
C16 C11 P 119.0(3)
C13 C12 C11 118.7(4)
C12 C13 C14 120.7(4)
C15 C14 C13 120.4(4)
C14 C15 C16 120.4(4)
C15 C16 C11 119.0(4)
C26 C21 C22 120.2(4)
C26 C21 P 120.0(3)
C22 C21 P 119.7(3)
C23 C22 C21 118.8(4)
C24 C23 C22 120.2(5)
C25 C24 C23 121.0(5)
C26 C25 C24 119.9(4)
C25 C26 C21 119.8(4)
C32 C31 C36 120.4(4)
C32 C31 P 119.8(3)
C36 C31 P 119.8(4)
C33 C32 C31 119.6(4)
C34 C33 C32 119.4(5)
C35 C34 C33 121.0(5)
C34 C35 C36 121.0(5)
C35 C36 C31 118.6(5)

loop_
_geom_bond_atom_site_label_1
_geom_bond_atom_site_label_2
_geom_bond_distance
Au Br4 2.4211(5)
Au Br5 2.4232(5)
Au Br2 2.4286(5)
Au Br3 2.4287(5)
Br1 S 2.2023(14)
P C31 1.784(5)
P C21 1.786(4)
P C11 1.790(4)
P S 2.0854(16)
C11 C12 1.394(6)
C11 C16 1.403(6)
C12 C13 1.384(6)
C13 C14 1.387(6)
C14 C15 1.377(6)
C15 C16 1.384(6)
C21 C26 1.395(6)
C21 C22 1.412(6)
C22 C23 1.385(6)
C23 C24 1.383(6)
C24 C25 1.382(6)
C25 C26 1.377(6)
C31 C32 1.397(6)
C31 C36 1.407(6)
C32 C33 1.391(6)
C33 C34 1.385(7)
C34 C35 1.372(7)
C35 C36 1.381(6)

loop_
_geom_torsion_atom_site_label_1
_geom_torsion_atom_site_label_2
_geom_torsion_atom_site_label_3
_geom_torsion_atom_site_label_4
_geom_torsion
C31 P S Br1 -179.96(15)
C21 P S Br1 -62.22(17)
C11 P S Br1 61.27(16)
C31 P C11 C12 -90.0(4)
C21 P C11 C12 146.2(3)
S P C11 C12 22.0(4)
C31 P C11 C16 85.3(4)
C21 P C11 C16 -38.5(4)
S P C11 C16 -162.7(3)
C16 C11 C12 C13 0.1(6)
P C11 C12 C13 175.3(3)
C11 C12 C13 C14 -0.4(6)
C12 C13 C14 C15 0.7(7)
C13 C14 C15 C16 -0.7(7)
C14 C15 C16 C11 0.3(7)
C12 C11 C16 C15 0.0(6)
P C11 C16 C15 -175.3(3)
C31 P C21 C26 21.1(4)
C11 P C21 C26 145.6(4)
S P C21 C26 -90.7(4)
C31 P C21 C22 -159.9(4)
C11 P C21 C22 -35.4(4)
S P C21 C22 88.3(4)
C26 C21 C22 C23 -1.2(7)
P C21 C22 C23 179.7(3)
C21 C22 C23 C24 1.4(7)
C22 C23 C24 C25 -0.4(7)
C23 C24 C25 C26 -0.8(7)
C24 C25 C26 C21 0.9(7)
C22 C21 C26 C25 0.1(7)
P C21 C26 C25 179.1(3)
C21 P C31 C32 102.8(4)
C11 P C31 C32 -20.8(5)
S P C31 C32 -138.8(4)
C21 P C31 C36 -74.5(4)
C11 P C31 C36 161.8(4)
S P C31 C36 43.9(4)
C36 C31 C32 C33 0.0(7)
P C31 C32 C33 -177.4(4)
C31 C32 C33 C34 -0.8(8)
C32 C33 C34 C35 0.6(8)
C33 C34 C35 C36 0.4(8)
C34 C35 C36 C31 -1.2(8)
C32 C31 C36 C35 1.0(7)
P C31 C36 C35 178.3(4)
